data_2002182
loop_
_publ_author_name
'Freund, H R'
'Mueller-Buschbaum, Hk'

_publ_section_title
;
Ueber Oxocuprate, XXIII. Zur Kenntnis von Ho2 Cu2 O5
;
_journal_name_full
;
Zeitschrift fuer Naturforschung, Teil B. Anorganische Chemie,
Organische Chemie (2,1947-32,1977)
;
_journal_page_first 609
_journal_page_last 611
_journal_volume 32
_journal_year 1977
_chemical_formula_structural 'Ho2 Cu2 O5'
_chemical_formula_sum 'Cu2 Ho2 O5'
_chemical_name_systematic 'Diholmium dicopper oxide'
_space_group_IT_number 33
_symmetry_cell_setting orthorhombic
_symmetry_Int_Tables_number 33
_symmetry_space_group_name_Hall 'P -2bc 2a'
_symmetry_space_group_name_H-M 'P 21 n b'
_cell_angle_alpha 90
_cell_angle_beta 90
_cell_angle_gamma 90
_cell_formula_units_Z 4
_cell_length_a 12.478
_cell_length_b 10.813
_cell_length_c 3.495
_cell_volume 471.6
_refine_ls_R_factor_all 0.129
_cod_database_code 2002182

loop_
_symmetry_equiv_pos_as_xyz
x,y,z
1/2+x,-y,-z
1/2+x,1/2-y,1/2+z
x,1/2+y,1/2-z

loop_
_atom_site_label
_atom_site_type_symbol
_atom_site_symmetry_multiplicity
_atom_site_Wyckoff_symbol
_atom_site_fract_x
_atom_site_fract_y
_atom_site_fract_z
_atom_site_occupancy
_atom_site_attached_hydrogens
_atom_site_calc_flag
Ho1 Ho3+ 4 a 0. 0.2067 0.2216 1. 0 d
Ho2 Ho3+ 4 a 0.3296 0.0411 0.2179 1. 0 d
Cu1 Cu2+ 4 a 0.1125 0.9889 0.6714 1. 0 d
Cu2 Cu2+ 4 a 0.2145 0.2598 0.647 1. 0 d
O1 O2- 4 a 0.347 0.182 0.721 1. 0 d
O2 O2- 4 a 0.06 0.329 0.684 1. 0 d
O3 O2- 4 a 0.171 0.112 0.323 1. 0 d
O4 O2- 4 a 0.26 0.432 0.75 1. 0 d
O5 O2- 4 a 0.467 0.417 0.255 1. 0 d

loop_
_atom_type_symbol
_atom_type_oxidation_number
Ho3+ 3.000
Cu2+ 2.000
O2- -2.000
